data_1568645
loop_
_publ_author_name
'Lapointe, S&#xe9;bastien'
'Duari, Prakash'
'Gessner, Viktoria H.'

_publ_section_title
;
 Probing the donor strength of yldiide ligands: synthesis, structure and
 reactivity of rhodium complexes with a PC<sub>ylide</sub>N pincer ligand.
;
_journal_issue 14
_journal_name_full 'Chemical science'
_journal_page_first 3816
_journal_page_last 3825
_journal_paper_doi 10.1039/d2sc06759e
_journal_volume 14
_journal_year 2023
_chemical_formula_sum 'C53 H59 I N2 O P3 Rh'
_chemical_formula_weight 1062.74
_space_group_crystal_system triclinic
_space_group_IT_number 2
_space_group_name_Hall '-P 1'
_space_group_name_H-M_alt 'P -1'
_atom_sites_solution_hydrogens geom
_audit_creation_method SHELXL-2018/3
_audit_update_record
;
2022-11-19 deposited with the CCDC.	2023-03-13 downloaded from the CCDC.
;
_cell_angle_alpha 76.3500(10)
_cell_angle_beta 86.7050(10)
_cell_angle_gamma 79.9730(10)
_cell_formula_units_Z 2
_cell_length_a 11.5146(2)
_cell_length_b 13.8208(2)
_cell_length_c 16.3726(3)
_cell_measurement_reflns_used 39779
_cell_measurement_temperature 100(2)
_cell_measurement_theta_max 76.4850
_cell_measurement_theta_min 2.7710
_cell_volume 2492.92(7)
_computing_cell_refinement 'CrysAlisPro 1.171.40.20a (Rigaku OD, 2018)'
_computing_data_collection 'CrysAlisPro 1.171.40.20a (Rigaku OD, 2018)'
_computing_data_reduction 'CrysAlisPro 1.171.40.20a (Rigaku OD, 2018)'
_computing_molecular_graphics 'SHELXLE-2019 (Sheldrick, 2019)'
_computing_structure_refinement 'SHELXL-2018/3 (Sheldrick, 2018)'
_computing_structure_solution 'SHELXT-2018/2 (Sheldrick, 2018)'
_diffrn_ambient_temperature 100(2)
_diffrn_detector 'CCD plate'
_diffrn_detector_type HyPix
_diffrn_measured_fraction_theta_full 0.999
_diffrn_measured_fraction_theta_max 0.965
_diffrn_measurement_device 'four-circle diffractometer'
_diffrn_measurement_device_type 'XtaLAB Synergy, Dualflex, HyPix'
_diffrn_measurement_method '\w scans'
_diffrn_orient_matrix_type 'CrysAlisPro convention (1999,Acta A55,543-557)'
_diffrn_radiation_type CuK\a
_diffrn_radiation_wavelength 1.54184
_diffrn_reflns_av_R_equivalents 0.0457
_diffrn_reflns_av_unetI/netI 0.0234
_diffrn_reflns_Laue_measured_fraction_full 0.999
_diffrn_reflns_Laue_measured_fraction_max 0.965
_diffrn_reflns_limit_h_max 13
_diffrn_reflns_limit_h_min -14
_diffrn_reflns_limit_k_max 17
_diffrn_reflns_limit_k_min -16
_diffrn_reflns_limit_l_max 20
_diffrn_reflns_limit_l_min -19
_diffrn_reflns_number 75040
_diffrn_reflns_point_group_measured_fraction_full 0.999
_diffrn_reflns_point_group_measured_fraction_max 0.965
_diffrn_reflns_theta_full 67.684
_diffrn_reflns_theta_max 76.778
_diffrn_reflns_theta_min 2.778
_diffrn_source 'micro-focus sealed X-ray tube'
_diffrn_source_type 'PhotonJet (Cu) X-ray Source'
_exptl_absorpt_coefficient_mu 8.832
_exptl_absorpt_correction_T_max 0.964
_exptl_absorpt_correction_T_min 0.797
_exptl_absorpt_correction_type gaussian
_exptl_absorpt_process_details
;
CrysAlisPro 1.171.40.20a (Rigaku Oxford Diffraction, 2018)
Numerical absorption correction based on gaussian integration over
			a multifaceted crystal model
Empirical absorption correction using spherical harmonics,
 implemented in SCALE3 ABSPACK scaling algorithm.
;
_exptl_crystal_colour orange
_exptl_crystal_density_diffrn 1.416
_exptl_crystal_description block
_exptl_crystal_F_000 1084
_exptl_crystal_size_max 0.076
_exptl_crystal_size_mid 0.046
_exptl_crystal_size_min 0.044
_refine_diff_density_max 0.558
_refine_diff_density_min -0.676
_refine_diff_density_rms 0.065
_refine_ls_extinction_method none
_refine_ls_goodness_of_fit_ref 1.089
_refine_ls_hydrogen_treatment constr
_refine_ls_matrix_type full
_refine_ls_number_parameters 553
_refine_ls_number_reflns 10165
_refine_ls_number_restraints 0
_refine_ls_restrained_S_all 1.089
_refine_ls_R_factor_all 0.0254
_refine_ls_R_factor_gt 0.0235
_refine_ls_shift/su_max 0.002
_refine_ls_shift/su_mean 0.000
_refine_ls_structure_factor_coef Fsqd
_refine_ls_weighting_details 'w=1/[\s^2^(Fo^2^)+(0.0307P)^2^+1.3995P] where P=(Fo^2^+2Fc^2^)/3'
_refine_ls_weighting_scheme calc
_refine_ls_wR_factor_gt 0.0606
_refine_ls_wR_factor_ref 0.0615
_reflns_Friedel_coverage 0.000
_reflns_number_gt 9509
_reflns_number_total 10165
_reflns_threshold_expression 'I > 2\s(I)'
_cod_data_source_file d2sc06759e2.cif
_cod_data_source_block SL-214
_cod_depositor_comments 'Adding full bibliography for 1568644--1568653.cif.'
_cod_database_code 1568645
_shelx_shelxl_version_number 2018/3
_shelx_space_group_comment
;
The symmetry employed for this shelxl refinement is uniquely defined
by the following loop, which should always be used as a source of
symmetry information in preference to the above space-group names.
They are only intended as comments.
;

loop_
_space_group_symop_operation_xyz
'x, y, z'
'-x, -y, -z'

loop_
_atom_site_label
_atom_site_type_symbol
_atom_site_fract_x
_atom_site_fract_y
_atom_site_fract_z
_atom_site_U_iso_or_equiv
_atom_site_adp_type
_atom_site_occupancy
_atom_site_site_symmetry_order
_atom_site_calc_flag
_atom_site_refinement_flags_posn
_atom_site_refinement_flags_adp
_atom_site_refinement_flags_occupancy
_atom_site_disorder_assembly
_atom_site_disorder_group
I1 I 0.47909(2) 0.24273(2) 0.26961(2) 0.02226(4) Uani 1 1 d . . . . .
Rh1 Rh 0.69158(2) 0.29029(2) 0.29025(2) 0.01536(4) Uani 1 1 d . . . . .
P3 P 0.76905(4) 0.45887(4) 0.32993(3) 0.01713(10) Uani 1 1 d . . . . .
P2 P 0.78826(4) 0.26226(4) 0.17049(3) 0.01683(10) Uani 1 1 d . . . . .
P1 P 0.77164(4) 0.14037(4) 0.36385(3) 0.01780(10) Uani 1 1 d . . . . .
O1 O 0.89523(12) 0.15954(10) 0.40136(9) 0.0216(3) Uani 1 1 d . . . . .
N2 N 0.65115(14) 0.45722(12) 0.28118(10) 0.0187(3) Uani 1 1 d . . . . .
N1 N 0.75487(15) 0.17393(13) 0.13479(11) 0.0208(3) Uani 1 1 d . . . . .
C15 C 0.81939(17) 0.32864(15) 0.34737(12) 0.0184(4) Uani 1 1 d . . . . .
C29 C 0.57036(18) 0.63834(15) 0.26699(12) 0.0213(4) Uani 1 1 d . . . . .
H29 H 0.640493 0.649196 0.288778 0.026 Uiso 1 1 calc R U . . .
C46 C 0.65255(19) 0.44169(16) 0.08626(13) 0.0233(4) Uani 1 1 d . . . . .
H46 H 0.590272 0.419698 0.122627 0.028 Uiso 1 1 calc R U . . .
C13 C 0.89599(18) 0.26103(15) 0.39808(13) 0.0208(4) Uani 1 1 d . . . . .
C22 C 0.87156(18) 0.53260(14) 0.26710(13) 0.0197(4) Uani 1 1 d . . . . .
C41 C 0.76547(17) 0.38495(15) 0.09544(12) 0.0194(4) Uani 1 1 d . . . . .
C33 C 0.45759(17) 0.53017(15) 0.22322(12) 0.0205(4) Uani 1 1 d . . . . .
H33 H 0.448594 0.465892 0.215494 0.025 Uiso 1 1 calc R U . . .
C47 C 0.65290(17) 0.16851(15) 0.09438(13) 0.0206(4) Uani 1 1 d . . . . .
C35 C 0.94780(17) 0.23009(15) 0.18204(12) 0.0188(4) Uani 1 1 d . . . . .
C28 C 0.56149(17) 0.54137(15) 0.25805(12) 0.0197(4) Uani 1 1 d . . . . .
C36 C 1.00821(18) 0.14055(16) 0.16477(13) 0.0219(4) Uani 1 1 d . . . . .
H36 H 0.965906 0.095012 0.148677 0.026 Uiso 1 1 calc R U . . .
C30 C 0.47851(19) 0.71879(16) 0.24457(13) 0.0252(4) Uani 1 1 d . . . . .
H30 H 0.486661 0.783143 0.252569 0.030 Uiso 1 1 calc R U . . .
C16 C 0.74065(18) 0.50289(15) 0.42619(13) 0.0209(4) Uani 1 1 d . . . . .
C27 C 0.84413(19) 0.58256(16) 0.18434(13) 0.0229(4) Uani 1 1 d . . . . .
H27 H 0.770661 0.579897 0.162072 0.028 Uiso 1 1 calc R U . . .
C32 C 0.36786(18) 0.61170(17) 0.19992(13) 0.0241(4) Uani 1 1 d . . . . .
H32 H 0.298986 0.601997 0.175704 0.029 Uiso 1 1 calc R U . . .
C2 C 0.94645(19) -0.02894(15) 0.35160(14) 0.0242(4) Uani 1 1 d . . . . .
H2A H 1.004266 0.018106 0.339048 0.029 Uiso 1 1 calc R U . . .
H2B H 0.944378 -0.056562 0.413126 0.029 Uiso 1 1 calc R U . . .
C7 C 0.68631(18) 0.09894(15) 0.46014(13) 0.0220(4) Uani 1 1 d . . . . .
H7 H 0.621393 0.068032 0.443872 0.026 Uiso 1 1 calc R U . . .
C26 C 0.9239(2) 0.63615(17) 0.13445(14) 0.0290(5) Uani 1 1 d . . . . .
H26 H 0.904394 0.671146 0.078414 0.035 Uiso 1 1 calc R U . . .
C40 C 1.01199(18) 0.29720(16) 0.20443(12) 0.0208(4) Uani 1 1 d . . . . .
H40 H 0.971729 0.358658 0.216116 0.025 Uiso 1 1 calc R U . . .
C42 C 0.85504(19) 0.41709(16) 0.03979(13) 0.0244(4) Uani 1 1 d . . . . .
H42 H 0.931956 0.378130 0.044241 0.029 Uiso 1 1 calc R U . . .
C1 C 0.82345(18) 0.02808(15) 0.32203(13) 0.0212(4) Uani 1 1 d . . . . .
H1 H 0.831366 0.053458 0.259835 0.025 Uiso 1 1 calc R U . . .
C39 C 1.13414(18) 0.27417(16) 0.20959(13) 0.0233(4) Uani 1 1 d . . . . .
H39 H 1.177014 0.319979 0.224690 0.028 Uiso 1 1 calc R U . . .
C6 C 0.73143(19) -0.04301(15) 0.33475(14) 0.0246(4) Uani 1 1 d . . . . .
H6A H 0.721565 -0.072666 0.395468 0.029 Uiso 1 1 calc R U . . .
H6B H 0.654366 -0.004272 0.313188 0.029 Uiso 1 1 calc R U . . .
C23 C 0.98121(18) 0.53475(15) 0.29866(14) 0.0230(4) Uani 1 1 d . . . . .
H23 H 1.000974 0.500045 0.354713 0.028 Uiso 1 1 calc R U . . .
C31 C 0.37518(19) 0.70749(16) 0.21081(14) 0.0263(4) Uani 1 1 d . . . . .
C48 C 0.6097(2) 0.23838(17) 0.02173(13) 0.0261(4) Uani 1 1 d . . . . .
H48 H 0.649346 0.293661 -0.001793 0.031 Uiso 1 1 calc R U . . .
C49 C 0.5095(2) 0.22779(18) -0.01640(14) 0.0295(5) Uani 1 1 d . . . . .
H49 H 0.481698 0.276511 -0.065561 0.035 Uiso 1 1 calc R U . . .
C50 C 0.44885(19) 0.14842(18) 0.01504(14) 0.0285(5) Uani 1 1 d . . . . .
C14 C 0.9877(2) 0.27402(17) 0.45312(16) 0.0336(5) Uani 1 1 d . . . . .
H14A H 0.977192 0.234288 0.510311 0.050 Uiso 1 1 calc R U . . .
H14B H 0.980319 0.345499 0.453964 0.050 Uiso 1 1 calc R U . . .
H14C H 1.066106 0.250828 0.431365 0.050 Uiso 1 1 calc R U . . .
C51 C 0.4939(2) 0.07694(18) 0.08565(15) 0.0321(5) Uani 1 1 d . . . . .
H51 H 0.455304 0.020649 0.107818 0.039 Uiso 1 1 calc R U . . .
C21 C 0.7723(2) 0.59122(17) 0.43776(14) 0.0283(5) Uani 1 1 d . . . . .
H21 H 0.817252 0.629245 0.395631 0.034 Uiso 1 1 calc R U . . .
C5 C 0.7713(2) -0.12737(17) 0.28825(15) 0.0305(5) Uani 1 1 d . . . . .
H5A H 0.713444 -0.174356 0.298749 0.037 Uiso 1 1 calc R U . . .
H5B H 0.774671 -0.097985 0.227026 0.037 Uiso 1 1 calc R U . . .
C52 C 0.5939(2) 0.08636(17) 0.12424(14) 0.0288(5) Uani 1 1 d . . . . .
H52 H 0.623155 0.035934 0.172032 0.035 Uiso 1 1 calc R U . . .
C43 C 0.8320(2) 0.50616(17) -0.02227(14) 0.0296(5) Uani 1 1 d . . . . .
H43 H 0.893481 0.527807 -0.059618 0.036 Uiso 1 1 calc R U . . .
C12 C 0.7584(2) 0.01704(17) 0.52762(13) 0.0280(5) Uani 1 1 d . . . . .
H12A H 0.794692 -0.040320 0.503084 0.034 Uiso 1 1 calc R U . . .
H12B H 0.822570 0.045136 0.546857 0.034 Uiso 1 1 calc R U . . .
C25 C 1.0322(2) 0.63871(18) 0.16630(15) 0.0311(5) Uani 1 1 d . . . . .
H25 H 1.086726 0.675501 0.132103 0.037 Uiso 1 1 calc R U . . .
C4 C 0.8925(2) -0.18509(16) 0.31773(15) 0.0317(5) Uani 1 1 d . . . . .
H4A H 0.918108 -0.237351 0.285275 0.038 Uiso 1 1 calc R U . . .
H4B H 0.887044 -0.219620 0.377778 0.038 Uiso 1 1 calc R U . . .
C45 C 0.6305(2) 0.53013(17) 0.02431(14) 0.0284(5) Uani 1 1 d . . . . .
H45 H 0.553280 0.568441 0.018877 0.034 Uiso 1 1 calc R U . . .
C37 C 1.13063(18) 0.11753(17) 0.17102(14) 0.0253(4) Uani 1 1 d . . . . .
H37 H 1.171129 0.055621 0.160340 0.030 Uiso 1 1 calc R U . . .
C8 C 0.6276(2) 0.18645(17) 0.49877(14) 0.0277(5) Uani 1 1 d . . . . .
H8A H 0.689001 0.217597 0.517995 0.033 Uiso 1 1 calc R U . . .
H8B H 0.580434 0.238607 0.455665 0.033 Uiso 1 1 calc R U . . .
C44 C 0.7200(2) 0.56328(17) -0.02979(14) 0.0301(5) Uani 1 1 d . . . . .
H44 H 0.704587 0.624463 -0.071540 0.036 Uiso 1 1 calc R U . . .
C3 C 0.9842(2) -0.11513(17) 0.30664(15) 0.0292(5) Uani 1 1 d . . . . .
H3A H 0.996006 -0.086441 0.245967 0.035 Uiso 1 1 calc R U . . .
H3B H 1.060326 -0.154693 0.329250 0.035 Uiso 1 1 calc R U . . .
C38 C 1.19382(18) 0.18432(17) 0.19272(13) 0.0250(4) Uani 1 1 d . . . . .
H38 H 1.277343 0.168751 0.196025 0.030 Uiso 1 1 calc R U . . .
C19 C 0.6750(2) 0.56874(19) 0.57328(15) 0.0345(5) Uani 1 1 d . . . . .
H19 H 0.652816 0.591267 0.623339 0.041 Uiso 1 1 calc R U . . .
C24 C 1.0608(2) 0.58740(18) 0.24826(15) 0.0295(5) Uani 1 1 d . . . . .
H24 H 1.135376 0.588507 0.269732 0.035 Uiso 1 1 calc R U . . .
C34 C 0.2773(2) 0.79594(19) 0.18398(17) 0.0358(5) Uani 1 1 d . . . . .
H34A H 0.300431 0.857024 0.194107 0.054 Uiso 1 1 calc R U . . .
H34B H 0.205333 0.782549 0.216441 0.054 Uiso 1 1 calc R U . . .
H34C H 0.262735 0.805631 0.123973 0.054 Uiso 1 1 calc R U . . .
C9 C 0.5475(2) 0.1490(2) 0.57316(15) 0.0363(5) Uani 1 1 d . . . . .
H9A H 0.512192 0.206121 0.598247 0.044 Uiso 1 1 calc R U . . .
H9B H 0.482596 0.122628 0.553004 0.044 Uiso 1 1 calc R U . . .
C11 C 0.6791(2) -0.02019(19) 0.60245(15) 0.0359(6) Uani 1 1 d . . . . .
H11A H 0.619762 -0.054068 0.583933 0.043 Uiso 1 1 calc R U . . .
H11B H 0.727481 -0.070466 0.646069 0.043 Uiso 1 1 calc R U . . .
C20 C 0.7384(2) 0.62396(19) 0.51071(15) 0.0338(5) Uani 1 1 d . . . . .
H20 H 0.759080 0.685101 0.517677 0.041 Uiso 1 1 calc R U . . .
C17 C 0.6756(2) 0.44820(19) 0.48906(16) 0.0363(6) Uani 1 1 d . . . . .
H17 H 0.652536 0.388139 0.481654 0.044 Uiso 1 1 calc R U . . .
C18 C 0.6441(3) 0.4806(2) 0.56254(17) 0.0440(7) Uani 1 1 d . . . . .
H18 H 0.601118 0.441841 0.605584 0.053 Uiso 1 1 calc R U . . .
C10 C 0.6162(2) 0.0658(2) 0.64021(15) 0.0399(6) Uani 1 1 d . . . . .
H10A H 0.674771 0.094222 0.665372 0.048 Uiso 1 1 calc R U . . .
H10B H 0.561144 0.039579 0.685430 0.048 Uiso 1 1 calc R U . . .
C53 C 0.3370(2) 0.1413(2) -0.02546(17) 0.0404(6) Uani 1 1 d . . . . .
H53A H 0.268795 0.174680 0.001910 0.061 Uiso 1 1 calc R U . . .
H53B H 0.330504 0.070183 -0.019243 0.061 Uiso 1 1 calc R U . . .
H53C H 0.339022 0.174554 -0.085310 0.061 Uiso 1 1 calc R U . . .

loop_
_atom_site_aniso_label
_atom_site_aniso_U_11
_atom_site_aniso_U_22
_atom_site_aniso_U_33
_atom_site_aniso_U_23
_atom_site_aniso_U_13
_atom_site_aniso_U_12
I1 0.01787(7) 0.02263(7) 0.02808(8) -0.00609(5) -0.00184(5) -0.00741(5)
Rh1 0.01540(7) 0.01532(7) 0.01543(7) -0.00225(5) -0.00115(5) -0.00424(5)
P3 0.0183(2) 0.0163(2) 0.0173(2) -0.00309(18) -0.00117(18) -0.00497(18)
P2 0.0160(2) 0.0182(2) 0.0164(2) -0.00330(18) -0.00112(18) -0.00380(18)
P1 0.0190(2) 0.0158(2) 0.0181(2) -0.00080(18) -0.00208(18) -0.00531(18)
O1 0.0220(7) 0.0171(7) 0.0246(7) 0.0000(5) -0.0070(6) -0.0049(5)
N2 0.0189(8) 0.0164(8) 0.0206(8) -0.0027(6) -0.0016(7) -0.0040(6)
N1 0.0208(8) 0.0221(8) 0.0210(8) -0.0064(7) -0.0033(7) -0.0042(7)
C15 0.0196(9) 0.0195(9) 0.0172(9) -0.0034(7) 0.0005(7) -0.0075(7)
C29 0.0231(10) 0.0212(10) 0.0194(10) -0.0037(8) -0.0021(8) -0.0039(8)
C46 0.0221(10) 0.0263(10) 0.0210(10) -0.0044(8) 0.0000(8) -0.0042(8)
C13 0.0222(10) 0.0190(9) 0.0220(10) -0.0027(8) -0.0011(8) -0.0082(8)
C22 0.0217(10) 0.0155(9) 0.0224(10) -0.0059(7) 0.0010(8) -0.0028(7)
C41 0.0201(9) 0.0215(9) 0.0176(9) -0.0044(8) -0.0023(8) -0.0050(8)
C33 0.0197(9) 0.0215(10) 0.0196(10) -0.0029(8) 0.0023(8) -0.0050(8)
C47 0.0189(9) 0.0254(10) 0.0196(10) -0.0104(8) -0.0008(8) -0.0025(8)
C35 0.0195(9) 0.0207(9) 0.0152(9) -0.0012(7) -0.0008(7) -0.0043(8)
C28 0.0199(9) 0.0206(9) 0.0169(9) -0.0012(7) 0.0016(8) -0.0034(8)
C36 0.0205(10) 0.0231(10) 0.0221(10) -0.0041(8) -0.0011(8) -0.0049(8)
C30 0.0276(11) 0.0222(10) 0.0245(11) -0.0048(8) 0.0003(9) -0.0015(8)
C16 0.0214(10) 0.0211(9) 0.0208(10) -0.0054(8) -0.0018(8) -0.0039(8)
C27 0.0227(10) 0.0235(10) 0.0233(10) -0.0049(8) 0.0005(8) -0.0066(8)
C32 0.0179(9) 0.0307(11) 0.0221(10) -0.0031(8) 0.0004(8) -0.0038(8)
C2 0.0247(10) 0.0191(9) 0.0269(11) -0.0020(8) -0.0013(8) -0.0024(8)
C7 0.0249(10) 0.0230(10) 0.0185(10) -0.0017(8) -0.0006(8) -0.0087(8)
C26 0.0305(12) 0.0315(11) 0.0233(11) -0.0018(9) 0.0038(9) -0.0079(9)
C40 0.0200(10) 0.0235(10) 0.0195(10) -0.0047(8) 0.0011(8) -0.0057(8)
C42 0.0204(10) 0.0266(10) 0.0246(11) -0.0032(8) -0.0007(8) -0.0030(8)
C1 0.0246(10) 0.0167(9) 0.0212(10) -0.0015(7) -0.0016(8) -0.0041(8)
C39 0.0222(10) 0.0293(11) 0.0198(10) -0.0040(8) -0.0006(8) -0.0100(8)
C6 0.0264(10) 0.0204(10) 0.0280(11) -0.0054(8) -0.0023(9) -0.0065(8)
C23 0.0214(10) 0.0227(10) 0.0249(10) -0.0047(8) -0.0016(8) -0.0043(8)
C31 0.0241(10) 0.0262(11) 0.0245(11) -0.0028(8) 0.0005(8) 0.0021(9)
C48 0.0281(11) 0.0297(11) 0.0223(10) -0.0057(9) -0.0026(9) -0.0096(9)
C49 0.0303(11) 0.0356(12) 0.0225(11) -0.0074(9) -0.0067(9) -0.0027(9)
C50 0.0227(10) 0.0396(12) 0.0284(11) -0.0170(10) -0.0022(9) -0.0062(9)
C14 0.0374(13) 0.0248(11) 0.0386(13) 0.0001(9) -0.0195(11) -0.0095(10)
C51 0.0302(12) 0.0342(12) 0.0361(13) -0.0091(10) -0.0034(10) -0.0139(10)
C21 0.0307(11) 0.0305(11) 0.0281(11) -0.0110(9) 0.0055(9) -0.0135(9)
C5 0.0378(13) 0.0238(11) 0.0322(12) -0.0081(9) -0.0054(10) -0.0078(9)
C52 0.0328(12) 0.0269(11) 0.0275(11) -0.0043(9) -0.0069(9) -0.0075(9)
C43 0.0302(12) 0.0305(11) 0.0249(11) 0.0022(9) 0.0022(9) -0.0089(9)
C12 0.0332(12) 0.0281(11) 0.0205(10) 0.0021(8) -0.0030(9) -0.0084(9)
C25 0.0272(11) 0.0364(12) 0.0305(12) -0.0048(10) 0.0085(9) -0.0148(10)
C4 0.0424(13) 0.0185(10) 0.0333(12) -0.0058(9) -0.0046(10) -0.0016(9)
C45 0.0249(11) 0.0317(12) 0.0242(11) -0.0012(9) -0.0054(9) 0.0012(9)
C37 0.0208(10) 0.0275(11) 0.0263(11) -0.0064(9) -0.0003(8) -0.0003(8)
C8 0.0318(11) 0.0298(11) 0.0223(11) -0.0058(9) 0.0006(9) -0.0083(9)
C44 0.0342(12) 0.0259(11) 0.0249(11) 0.0038(9) -0.0060(9) -0.0020(9)
C3 0.0314(12) 0.0241(11) 0.0292(12) -0.0037(9) 0.0000(9) 0.0003(9)
C38 0.0185(10) 0.0335(11) 0.0218(10) -0.0039(9) -0.0023(8) -0.0038(8)
C19 0.0415(14) 0.0394(13) 0.0256(12) -0.0147(10) 0.0044(10) -0.0070(11)
C24 0.0215(10) 0.0347(12) 0.0342(12) -0.0097(10) 0.0024(9) -0.0084(9)
C34 0.0307(12) 0.0323(12) 0.0399(14) -0.0074(10) -0.0053(10) 0.0071(10)
C9 0.0395(13) 0.0457(14) 0.0256(12) -0.0095(10) 0.0067(10) -0.0127(11)
C11 0.0448(14) 0.0374(13) 0.0238(11) 0.0048(10) -0.0018(10) -0.0177(11)
C20 0.0393(13) 0.0365(13) 0.0337(13) -0.0199(10) 0.0028(10) -0.0134(11)
C17 0.0503(15) 0.0302(12) 0.0338(13) -0.0125(10) 0.0148(11) -0.0198(11)
C18 0.0658(18) 0.0381(14) 0.0324(13) -0.0123(11) 0.0212(13) -0.0218(13)
C10 0.0469(15) 0.0501(15) 0.0229(12) -0.0030(11) 0.0059(11) -0.0181(12)
C53 0.0258(12) 0.0587(17) 0.0433(15) -0.0216(13) -0.0077(11) -0.0092(11)

loop_
_atom_type_symbol
_atom_type_description
_atom_type_scat_dispersion_real
_atom_type_scat_dispersion_imag
_atom_type_scat_source
C C 0.0181 0.0091 'International Tables Vol C Tables 4.2.6.8 and 6.1.1.4'
H H 0.0000 0.0000 'International Tables Vol C Tables 4.2.6.8 and 6.1.1.4'
I I -0.3257 6.8362 'International Tables Vol C Tables 4.2.6.8 and 6.1.1.4'
N N 0.0311 0.0180 'International Tables Vol C Tables 4.2.6.8 and 6.1.1.4'
O O 0.0492 0.0322 'International Tables Vol C Tables 4.2.6.8 and 6.1.1.4'
P P 0.2955 0.4335 'International Tables Vol C Tables 4.2.6.8 and 6.1.1.4'
Rh Rh 0.0927 3.6045 'International Tables Vol C Tables 4.2.6.8 and 6.1.1.4'

loop_
_geom_angle_atom_site_label_1
_geom_angle_atom_site_label_2
_geom_angle_atom_site_label_3
_geom_angle
_geom_angle_site_symmetry_1
_geom_angle_site_symmetry_3
_geom_angle_publ_flag
C15 Rh1 P1 79.75(6) . . ?
C15 Rh1 N2 71.79(7) . . ?
P1 Rh1 N2 147.12(4) . . ?
C15 Rh1 P2 100.57(6) . . ?
P1 Rh1 P2 91.999(18) . . ?
N2 Rh1 P2 108.87(4) . . ?
C15 Rh1 I1 158.24(6) . . ?
P1 Rh1 I1 97.052(13) . . ?
N2 Rh1 I1 103.24(4) . . ?
P2 Rh1 I1 101.051(13) . . ?
C15 Rh1 P3 37.31(6) . . ?
P1 Rh1 P3 115.645(16) . . ?
N2 Rh1 P3 34.48(4) . . ?
P2 Rh1 P3 107.803(16) . . ?
I1 Rh1 P3 134.704(11) . . ?
N2 P3 C15 95.30(9) . . ?
N2 P3 C22 114.39(9) . . ?
C15 P3 C22 112.63(9) . . ?
N2 P3 C16 114.15(9) . . ?
C15 P3 C16 113.22(9) . . ?
C22 P3 C16 107.07(9) . . ?
N2 P3 Rh1 51.63(6) . . ?
C15 P3 Rh1 43.68(6) . . ?
C22 P3 Rh1 125.19(7) . . ?
C16 P3 Rh1 127.36(7) . . ?
N1 P2 C35 103.91(9) . . ?
N1 P2 C41 113.43(9) . . ?
C35 P2 C41 104.46(9) . . ?
N1 P2 Rh1 116.42(7) . . ?
C35 P2 Rh1 113.10(7) . . ?
C41 P2 Rh1 105.08(7) . . ?
O1 P1 C1 102.12(8) . . ?
O1 P1 C7 102.43(8) . . ?
C1 P1 C7 106.62(9) . . ?
O1 P1 Rh1 104.75(5) . . ?
C1 P1 Rh1 125.88(7) . . ?
C7 P1 Rh1 112.09(7) . . ?
C13 O1 P1 112.67(12) . . ?
C28 N2 P3 123.74(14) . . ?
C28 N2 Rh1 141.85(13) . . ?
P3 N2 Rh1 93.89(7) . . ?
C47 N1 P2 130.43(15) . . ?
C13 C15 P3 136.30(16) . . ?
C13 C15 Rh1 122.73(15) . . ?
P3 C15 Rh1 99.01(9) . . ?
C30 C29 C28 121.27(19) . . ?
C30 C29 H29 119.4 . . ?
C28 C29 H29 119.4 . . ?
C45 C46 C41 120.4(2) . . ?
C45 C46 H46 119.8 . . ?
C41 C46 H46 119.8 . . ?
C15 C13 O1 117.27(17) . . ?
C15 C13 C14 131.07(19) . . ?
O1 C13 C14 111.65(17) . . ?
C27 C22 C23 119.52(19) . . ?
C27 C22 P3 119.53(15) . . ?
C23 C22 P3 120.81(16) . . ?
C46 C41 C42 118.91(19) . . ?
C46 C41 P2 119.15(15) . . ?
C42 C41 P2 121.43(15) . . ?
C32 C33 C28 120.81(19) . . ?
C32 C33 H33 119.6 . . ?
C28 C33 H33 119.6 . . ?
C48 C47 C52 117.19(19) . . ?
C48 C47 N1 123.34(19) . . ?
C52 C47 N1 119.35(18) . . ?
C36 C35 C40 119.10(18) . . ?
C36 C35 P2 120.21(15) . . ?
C40 C35 P2 120.62(15) . . ?
C33 C28 C29 117.03(18) . . ?
C33 C28 N2 119.58(18) . . ?
C29 C28 N2 123.39(18) . . ?
C35 C36 C37 120.17(19) . . ?
C35 C36 H36 119.9 . . ?
C37 C36 H36 119.9 . . ?
C31 C30 C29 121.7(2) . . ?
C31 C30 H30 119.2 . . ?
C29 C30 H30 119.2 . . ?
C21 C16 C17 118.8(2) . . ?
C21 C16 P3 123.82(16) . . ?
C17 C16 P3 117.17(16) . . ?
C26 C27 C22 120.1(2) . . ?
C26 C27 H27 119.9 . . ?
C22 C27 H27 119.9 . . ?
C33 C32 C31 122.3(2) . . ?
C33 C32 H32 118.9 . . ?
C31 C32 H32 118.9 . . ?
C3 C2 C1 109.75(18) . . ?
C3 C2 H2A 109.7 . . ?
C1 C2 H2A 109.7 . . ?
C3 C2 H2B 109.7 . . ?
C1 C2 H2B 109.7 . . ?
H2A C2 H2B 108.2 . . ?
C8 C7 C12 109.53(17) . . ?
C8 C7 P1 112.96(14) . . ?
C12 C7 P1 113.47(15) . . ?
C8 C7 H7 106.8 . . ?
C12 C7 H7 106.8 . . ?
P1 C7 H7 106.8 . . ?
C27 C26 C25 120.1(2) . . ?
C27 C26 H26 120.0 . . ?
C25 C26 H26 120.0 . . ?
C39 C40 C35 120.34(19) . . ?
C39 C40 H40 119.8 . . ?
C35 C40 H40 119.8 . . ?
C43 C42 C41 120.3(2) . . ?
C43 C42 H42 119.9 . . ?
C41 C42 H42 119.9 . . ?
C2 C1 C6 111.93(16) . . ?
C2 C1 P1 114.75(14) . . ?
C6 C1 P1 112.16(14) . . ?
C2 C1 H1 105.7 . . ?
C6 C1 H1 105.7 . . ?
P1 C1 H1 105.7 . . ?
C40 C39 C38 120.24(19) . . ?
C40 C39 H39 119.9 . . ?
C38 C39 H39 119.9 . . ?
C5 C6 C1 110.05(18) . . ?
C5 C6 H6A 109.7 . . ?
C1 C6 H6A 109.7 . . ?
C5 C6 H6B 109.7 . . ?
C1 C6 H6B 109.7 . . ?
H6A C6 H6B 108.2 . . ?
C24 C23 C22 120.0(2) . . ?
C24 C23 H23 120.0 . . ?
C22 C23 H23 120.0 . . ?
C30 C31 C32 116.92(19) . . ?
C30 C31 C34 121.4(2) . . ?
C32 C31 C34 121.6(2) . . ?
C49 C48 C47 120.6(2) . . ?
C49 C48 H48 119.7 . . ?
C47 C48 H48 119.7 . . ?
C50 C49 C48 122.0(2) . . ?
C50 C49 H49 119.0 . . ?
C48 C49 H49 119.0 . . ?
C49 C50 C51 117.5(2) . . ?
C49 C50 C53 120.9(2) . . ?
C51 C50 C53 121.7(2) . . ?
C13 C14 H14A 109.5 . . ?
C13 C14 H14B 109.5 . . ?
H14A C14 H14B 109.5 . . ?
C13 C14 H14C 109.5 . . ?
H14A C14 H14C 109.5 . . ?
H14B C14 H14C 109.5 . . ?
C52 C51 C50 121.1(2) . . ?
C52 C51 H51 119.4 . . ?
C50 C51 H51 119.4 . . ?
C20 C21 C16 120.1(2) . . ?
C20 C21 H21 119.9 . . ?
C16 C21 H21 119.9 . . ?
C4 C5 C6 110.54(18) . . ?
C4 C5 H5A 109.5 . . ?
C6 C5 H5A 109.5 . . ?
C4 C5 H5B 109.5 . . ?
C6 C5 H5B 109.5 . . ?
H5A C5 H5B 108.1 . . ?
C51 C52 C47 121.5(2) . . ?
C51 C52 H52 119.3 . . ?
C47 C52 H52 119.3 . . ?
C44 C43 C42 120.4(2) . . ?
C44 C43 H43 119.8 . . ?
C42 C43 H43 119.8 . . ?
C11 C12 C7 110.41(19) . . ?
C11 C12 H12A 109.6 . . ?
C7 C12 H12A 109.6 . . ?
C11 C12 H12B 109.6 . . ?
C7 C12 H12B 109.6 . . ?
H12A C12 H12B 108.1 . . ?
C26 C25 C24 120.0(2) . . ?
C26 C25 H25 120.0 . . ?
C24 C25 H25 120.0 . . ?
C5 C4 C3 111.70(18) . . ?
C5 C4 H4A 109.3 . . ?
C3 C4 H4A 109.3 . . ?
C5 C4 H4B 109.3 . . ?
C3 C4 H4B 109.3 . . ?
H4A C4 H4B 107.9 . . ?
C44 C45 C46 120.8(2) . . ?
C44 C45 H45 119.6 . . ?
C46 C45 H45 119.6 . . ?
C38 C37 C36 120.5(2) . . ?
C38 C37 H37 119.7 . . ?
C36 C37 H37 119.7 . . ?
C9 C8 C7 110.57(19) . . ?
C9 C8 H8A 109.5 . . ?
C7 C8 H8A 109.5 . . ?
C9 C8 H8B 109.5 . . ?
C7 C8 H8B 109.5 . . ?
H8A C8 H8B 108.1 . . ?
C43 C44 C45 119.2(2) . . ?
C43 C44 H44 120.4 . . ?
C45 C44 H44 120.4 . . ?
C4 C3 C2 111.88(19) . . ?
C4 C3 H3A 109.2 . . ?
C2 C3 H3A 109.2 . . ?
C4 C3 H3B 109.2 . . ?
C2 C3 H3B 109.2 . . ?
H3A C3 H3B 107.9 . . ?
C37 C38 C39 119.59(19) . . ?
C37 C38 H38 120.2 . . ?
C39 C38 H38 120.2 . . ?
C18 C19 C20 119.4(2) . . ?
C18 C19 H19 120.3 . . ?
C20 C19 H19 120.3 . . ?
C23 C24 C25 120.3(2) . . ?
C23 C24 H24 119.9 . . ?
C25 C24 H24 119.9 . . ?
C31 C34 H34A 109.5 . . ?
C31 C34 H34B 109.5 . . ?
H34A C34 H34B 109.5 . . ?
C31 C34 H34C 109.5 . . ?
H34A C34 H34C 109.5 . . ?
H34B C34 H34C 109.5 . . ?
C10 C9 C8 111.3(2) . . ?
C10 C9 H9A 109.4 . . ?
C8 C9 H9A 109.4 . . ?
C10 C9 H9B 109.4 . . ?
C8 C9 H9B 109.4 . . ?
H9A C9 H9B 108.0 . . ?
C10 C11 C12 111.9(2) . . ?
C10 C11 H11A 109.2 . . ?
C12 C11 H11A 109.2 . . ?
C10 C11 H11B 109.2 . . ?
C12 C11 H11B 109.2 . . ?
H11A C11 H11B 107.9 . . ?
C19 C20 C21 120.8(2) . . ?
C19 C20 H20 119.6 . . ?
C21 C20 H20 119.6 . . ?
C18 C17 C16 120.6(2) . . ?
C18 C17 H17 119.7 . . ?
C16 C17 H17 119.7 . . ?
C19 C18 C17 120.2(2) . . ?
C19 C18 H18 119.9 . . ?
C17 C18 H18 119.9 . . ?
C11 C10 C9 110.9(2) . . ?
C11 C10 H10A 109.5 . . ?
C9 C10 H10A 109.5 . . ?
C11 C10 H10B 109.5 . . ?
C9 C10 H10B 109.5 . . ?
H10A C10 H10B 108.1 . . ?
C50 C53 H53A 109.5 . . ?
C50 C53 H53B 109.5 . . ?
H53A C53 H53B 109.5 . . ?
C50 C53 H53C 109.5 . . ?
H53A C53 H53C 109.5 . . ?
H53B C53 H53C 109.5 . . ?

loop_
_geom_bond_atom_site_label_1
_geom_bond_atom_site_label_2
_geom_bond_distance
_geom_bond_site_symmetry_2
_geom_bond_publ_flag
I1 Rh1 2.70059(18) . ?
Rh1 C15 1.9963(19) . ?
Rh1 P1 2.2089(5) . ?
Rh1 N2 2.2435(16) . ?
Rh1 P2 2.2784(5) . ?
Rh1 P3 2.8550(5) . ?
P3 N2 1.6201(16) . ?
P3 C15 1.752(2) . ?
P3 C22 1.810(2) . ?
P3 C16 1.812(2) . ?
P2 N1 1.5829(17) . ?
P2 C35 1.823(2) . ?
P2 C41 1.831(2) . ?
P1 O1 1.6677(14) . ?
P1 C1 1.834(2) . ?
P1 C7 1.836(2) . ?
O1 C13 1.393(2) . ?
N2 C28 1.407(3) . ?
N1 C47 1.402(3) . ?
C15 C13 1.331(3) . ?
C29 C30 1.390(3) . ?
C29 C28 1.404(3) . ?
C29 H29 0.9500 . ?
C46 C45 1.387(3) . ?
C46 C41 1.393(3) . ?
C46 H46 0.9500 . ?
C13 C14 1.487(3) . ?
C22 C27 1.394(3) . ?
C22 C23 1.399(3) . ?
C41 C42 1.397(3) . ?
C33 C32 1.386(3) . ?
C33 C28 1.402(3) . ?
C33 H33 0.9500 . ?
C47 C48 1.398(3) . ?
C47 C52 1.399(3) . ?
C35 C36 1.392(3) . ?
C35 C40 1.404(3) . ?
C36 C37 1.394(3) . ?
C36 H36 0.9500 . ?
C30 C31 1.388(3) . ?
C30 H30 0.9500 . ?
C16 C21 1.390(3) . ?
C16 C17 1.390(3) . ?
C27 C26 1.387(3) . ?
C27 H27 0.9500 . ?
C32 C31 1.394(3) . ?
C32 H32 0.9500 . ?
C2 C3 1.532(3) . ?
C2 C1 1.540(3) . ?
C2 H2A 0.9900 . ?
C2 H2B 0.9900 . ?
C7 C8 1.532(3) . ?
C7 C12 1.542(3) . ?
C7 H7 1.0000 . ?
C26 C25 1.388(3) . ?
C26 H26 0.9500 . ?
C40 C39 1.390(3) . ?
C40 H40 0.9500 . ?
C42 C43 1.395(3) . ?
C42 H42 0.9500 . ?
C1 C6 1.540(3) . ?
C1 H1 1.0000 . ?
C39 C38 1.390(3) . ?
C39 H39 0.9500 . ?
C6 C5 1.530(3) . ?
C6 H6A 0.9900 . ?
C6 H6B 0.9900 . ?
C23 C24 1.383(3) . ?
C23 H23 0.9500 . ?
C31 C34 1.510(3) . ?
C48 C49 1.389(3) . ?
C48 H48 0.9500 . ?
C49 C50 1.384(3) . ?
C49 H49 0.9500 . ?
C50 C51 1.390(3) . ?
C50 C53 1.510(3) . ?
C14 H14A 0.9800 . ?
C14 H14B 0.9800 . ?
C14 H14C 0.9800 . ?
C51 C52 1.385(3) . ?
C51 H51 0.9500 . ?
C21 C20 1.387(3) . ?
C21 H21 0.9500 . ?
C5 C4 1.525(3) . ?
C5 H5A 0.9900 . ?
C5 H5B 0.9900 . ?
C52 H52 0.9500 . ?
C43 C44 1.386(3) . ?
C43 H43 0.9500 . ?
C12 C11 1.529(3) . ?
C12 H12A 0.9900 . ?
C12 H12B 0.9900 . ?
C25 C24 1.390(3) . ?
C25 H25 0.9500 . ?
C4 C3 1.527(3) . ?
C4 H4A 0.9900 . ?
C4 H4B 0.9900 . ?
C45 C44 1.387(3) . ?
C45 H45 0.9500 . ?
C37 C38 1.388(3) . ?
C37 H37 0.9500 . ?
C8 C9 1.530(3) . ?
C8 H8A 0.9900 . ?
C8 H8B 0.9900 . ?
C44 H44 0.9500 . ?
C3 H3A 0.9900 . ?
C3 H3B 0.9900 . ?
C38 H38 0.9500 . ?
C19 C18 1.379(4) . ?
C19 C20 1.380(4) . ?
C19 H19 0.9500 . ?
C24 H24 0.9500 . ?
C34 H34A 0.9800 . ?
C34 H34B 0.9800 . ?
C34 H34C 0.9800 . ?
C9 C10 1.529(4) . ?
C9 H9A 0.9900 . ?
C9 H9B 0.9900 . ?
C11 C10 1.522(4) . ?
C11 H11A 0.9900 . ?
C11 H11B 0.9900 . ?
C20 H20 0.9500 . ?
C17 C18 1.388(4) . ?
C17 H17 0.9500 . ?
C18 H18 0.9500 . ?
C10 H10A 0.9900 . ?
C10 H10B 0.9900 . ?
C53 H53A 0.9800 . ?
C53 H53B 0.9800 . ?
C53 H53C 0.9800 . ?

loop_
_geom_torsion_atom_site_label_1
_geom_torsion_atom_site_label_2
_geom_torsion_atom_site_label_3
_geom_torsion_atom_site_label_4
_geom_torsion
_geom_torsion_site_symmetry_1
_geom_torsion_site_symmetry_2
_geom_torsion_site_symmetry_3
_geom_torsion_site_symmetry_4
_geom_torsion_publ_flag
C1 P1 O1 C13 149.90(14) . . . . ?
C7 P1 O1 C13 -99.80(14) . . . . ?
Rh1 P1 O1 C13 17.34(14) . . . . ?
C15 P3 N2 C28 172.15(16) . . . . ?
C22 P3 N2 C28 -70.06(18) . . . . ?
C16 P3 N2 C28 53.76(18) . . . . ?
Rh1 P3 N2 C28 173.31(19) . . . . ?
C15 P3 N2 Rh1 -1.16(8) . . . . ?
C22 P3 N2 Rh1 116.63(8) . . . . ?
C16 P3 N2 Rh1 -119.55(8) . . . . ?
C35 P2 N1 C47 -162.38(18) . . . . ?
C41 P2 N1 C47 -49.6(2) . . . . ?
Rh1 P2 N1 C47 72.6(2) . . . . ?
N2 P3 C15 C13 -162.1(2) . . . . ?
C22 P3 C15 C13 78.7(2) . . . . ?
C16 P3 C15 C13 -42.9(3) . . . . ?
Rh1 P3 C15 C13 -163.4(3) . . . . ?
N2 P3 C15 Rh1 1.32(10) . . . . ?
C22 P3 C15 Rh1 -117.88(9) . . . . ?
C16 P3 C15 Rh1 120.46(9) . . . . ?
P3 C15 C13 O1 169.25(16) . . . . ?
Rh1 C15 C13 O1 8.9(3) . . . . ?
P3 C15 C13 C14 -12.1(4) . . . . ?
Rh1 C15 C13 C14 -172.5(2) . . . . ?
P1 O1 C13 C15 -17.7(2) . . . . ?
P1 O1 C13 C14 163.36(16) . . . . ?
N2 P3 C22 C27 0.7(2) . . . . ?
C15 P3 C22 C27 108.09(17) . . . . ?
C16 P3 C22 C27 -126.83(17) . . . . ?
Rh1 P3 C22 C27 59.76(18) . . . . ?
N2 P3 C22 C23 -175.11(15) . . . . ?
C15 P3 C22 C23 -67.73(19) . . . . ?
C16 P3 C22 C23 57.36(19) . . . . ?
Rh1 P3 C22 C23 -116.05(16) . . . . ?
C45 C46 C41 C42 -1.8(3) . . . . ?
C45 C46 C41 P2 -173.77(17) . . . . ?
N1 P2 C41 C46 81.42(18) . . . . ?
C35 P2 C41 C46 -166.10(16) . . . . ?
Rh1 P2 C41 C46 -46.82(17) . . . . ?
N1 P2 C41 C42 -90.33(18) . . . . ?
C35 P2 C41 C42 22.14(19) . . . . ?
Rh1 P2 C41 C42 141.43(16) . . . . ?
P2 N1 C47 C48 56.0(3) . . . . ?
P2 N1 C47 C52 -128.0(2) . . . . ?
N1 P2 C35 C36 -3.50(19) . . . . ?
C41 P2 C35 C36 -122.64(17) . . . . ?
Rh1 P2 C35 C36 123.66(15) . . . . ?
N1 P2 C35 C40 173.40(16) . . . . ?
C41 P2 C35 C40 54.27(18) . . . . ?
Rh1 P2 C35 C40 -59.44(17) . . . . ?
C32 C33 C28 C29 -0.8(3) . . . . ?
C32 C33 C28 N2 179.96(19) . . . . ?
C30 C29 C28 C33 1.9(3) . . . . ?
C30 C29 C28 N2 -178.87(19) . . . . ?
P3 N2 C28 C33 -173.94(15) . . . . ?
Rh1 N2 C28 C33 -4.8(3) . . . . ?
P3 N2 C28 C29 6.8(3) . . . . ?
Rh1 N2 C28 C29 175.99(16) . . . . ?
C40 C35 C36 C37 1.0(3) . . . . ?
P2 C35 C36 C37 177.95(16) . . . . ?
C28 C29 C30 C31 -1.4(3) . . . . ?
N2 P3 C16 C21 -114.72(19) . . . . ?
C15 P3 C16 C21 137.67(18) . . . . ?
C22 P3 C16 C21 12.9(2) . . . . ?
Rh1 P3 C16 C21 -173.82(15) . . . . ?
N2 P3 C16 C17 60.3(2) . . . . ?
C15 P3 C16 C17 -47.3(2) . . . . ?
C22 P3 C16 C17 -172.02(18) . . . . ?
Rh1 P3 C16 C17 1.2(2) . . . . ?
C23 C22 C27 C26 -1.7(3) . . . . ?
P3 C22 C27 C26 -177.52(17) . . . . ?
C28 C33 C32 C31 -0.9(3) . . . . ?
O1 P1 C7 C8 78.14(16) . . . . ?
C1 P1 C7 C8 -174.99(15) . . . . ?
Rh1 P1 C7 C8 -33.63(16) . . . . ?
O1 P1 C7 C12 -47.29(16) . . . . ?
C1 P1 C7 C12 59.58(17) . . . . ?
Rh1 P1 C7 C12 -159.05(13) . . . . ?
C22 C27 C26 C25 1.2(3) . . . . ?
C36 C35 C40 C39 -0.3(3) . . . . ?
P2 C35 C40 C39 -177.21(15) . . . . ?
C46 C41 C42 C43 1.8(3) . . . . ?
P2 C41 C42 C43 173.60(17) . . . . ?
C3 C2 C1 C6 55.6(2) . . . . ?
C3 C2 C1 P1 -175.06(15) . . . . ?
O1 P1 C1 C2 14.70(16) . . . . ?
C7 P1 C1 C2 -92.39(16) . . . . ?
Rh1 P1 C1 C2 133.18(13) . . . . ?
O1 P1 C1 C6 143.89(14) . . . . ?
C7 P1 C1 C6 36.80(16) . . . . ?
Rh1 P1 C1 C6 -97.64(14) . . . . ?
C35 C40 C39 C38 -0.1(3) . . . . ?
C2 C1 C6 C5 -57.2(2) . . . . ?
P1 C1 C6 C5 172.11(14) . . . . ?
C27 C22 C23 C24 0.9(3) . . . . ?
P3 C22 C23 C24 176.75(16) . . . . ?
C29 C30 C31 C32 -0.3(3) . . . . ?
C29 C30 C31 C34 -178.0(2) . . . . ?
C33 C32 C31 C30 1.5(3) . . . . ?
C33 C32 C31 C34 179.1(2) . . . . ?
C52 C47 C48 C49 2.6(3) . . . . ?
N1 C47 C48 C49 178.7(2) . . . . ?
C47 C48 C49 C50 -0.3(4) . . . . ?
C48 C49 C50 C51 -1.8(3) . . . . ?
C48 C49 C50 C53 177.2(2) . . . . ?
C49 C50 C51 C52 1.6(4) . . . . ?
C53 C50 C51 C52 -177.4(2) . . . . ?
C17 C16 C21 C20 -0.5(3) . . . . ?
P3 C16 C21 C20 174.48(18) . . . . ?
C1 C6 C5 C4 56.8(2) . . . . ?
C50 C51 C52 C47 0.7(4) . . . . ?
C48 C47 C52 C51 -2.8(3) . . . . ?
N1 C47 C52 C51 -179.0(2) . . . . ?
C41 C42 C43 C44 -0.5(3) . . . . ?
C8 C7 C12 C11 57.8(2) . . . . ?
P1 C7 C12 C11 -175.00(16) . . . . ?
C27 C26 C25 C24 0.1(4) . . . . ?
C6 C5 C4 C3 -56.6(3) . . . . ?
C41 C46 C45 C44 0.4(3) . . . . ?
C35 C36 C37 C38 -1.4(3) . . . . ?
C12 C7 C8 C9 -58.4(2) . . . . ?
P1 C7 C8 C9 174.03(15) . . . . ?
C42 C43 C44 C45 -0.9(4) . . . . ?
C46 C45 C44 C43 1.0(4) . . . . ?
C5 C4 C3 C2 55.9(3) . . . . ?
C1 C2 C3 C4 -54.5(2) . . . . ?
C36 C37 C38 C39 1.0(3) . . . . ?
C40 C39 C38 C37 -0.3(3) . . . . ?
C22 C23 C24 C25 0.3(3) . . . . ?
C26 C25 C24 C23 -0.8(4) . . . . ?
C7 C8 C9 C10 57.5(3) . . . . ?
C7 C12 C11 C10 -56.5(3) . . . . ?
C18 C19 C20 C21 -0.7(4) . . . . ?
C16 C21 C20 C19 1.2(4) . . . . ?
C21 C16 C17 C18 -0.8(4) . . . . ?
P3 C16 C17 C18 -176.1(2) . . . . ?
C20 C19 C18 C17 -0.6(4) . . . . ?
C16 C17 C18 C19 1.3(5) . . . . ?
C12 C11 C10 C9 54.7(3) . . . . ?
C8 C9 C10 C11 -55.0(3) . . . . ?
